data_1546598
loop_
_publ_author_name
'Lang, Bo'
'Zhu, Huangtianzhi'
'Wang, Chen'
'Lu, Ping'
'Wang, Yanguang'

_publ_section_title
;
 Rhodium-Catalyzed Cycloadditions between 3-Diazoindolin-2-imines and
 1,3-Dienes.
;
_journal_name_full 'Organic letters'
_journal_paper_doi 10.1021/acs.orglett.7b00438
_journal_year 2017
_chemical_absolute_configuration unk
_chemical_formula_moiety 'C20 H20 N2 O2 S'
_chemical_formula_sum 'C20 H20 N2 O2 S'
_chemical_formula_weight 352.44
_chemical_name_systematic
;
 ? 
;
_space_group_crystal_system orthorhombic
_space_group_IT_number 19
_space_group_name_Hall 'P 2ac 2ab'
_space_group_name_H-M_alt 'P 21 21 21'
_symmetry_space_group_name_Hall 'P 2ac 2ab'
_symmetry_space_group_name_H-M 'P 21 21 21'
_atom_sites_solution_hydrogens geom
_atom_sites_solution_primary direct
_atom_sites_solution_secondary difmap
_audit_creation_date 2015-05-27
_audit_creation_method
;
Olex2 1.2
(compiled 2014.03.20 svn.r2914 for OlexSys, GUI svn.r4816)
;
_cell_angle_alpha 90.00
_cell_angle_beta 90.00
_cell_angle_gamma 90.00
_cell_formula_units_Z 4
_cell_length_a 10.9681(6)
_cell_length_b 12.3253(5)
_cell_length_c 12.9362(5)
_cell_measurement_reflns_used 3370
_cell_measurement_temperature 293(2)
_cell_measurement_theta_max 29.4156
_cell_measurement_theta_min 2.9369
_cell_volume 1748.78(14)
_computing_cell_refinement
;
CrysAlisPro, Agilent Technologies,
Version 1.171.35.11 (release 16-05-2011 CrysAlis171 .NET)
(compiled May 16 2011,17:55:39)
;
_computing_data_collection
;
CrysAlisPro, Agilent Technologies,
Version 1.171.35.11 (release 16-05-2011 CrysAlis171 .NET)
(compiled May 16 2011,17:55:39)
;
_computing_data_reduction
;
CrysAlisPro, Agilent Technologies,
Version 1.171.35.11 (release 16-05-2011 CrysAlis171 .NET)
(compiled May 16 2011,17:55:39)
;
_computing_molecular_graphics 'Olex2 (Dolomanov et al., 2009)'
_computing_publication_material 'Olex2 (Dolomanov et al., 2009)'
_computing_structure_refinement 'ShelXL (Sheldrick, 2008)'
_computing_structure_solution 'ShelXS (Sheldrick, 2008)'
_diffrn_ambient_temperature 293.15
_diffrn_detector_area_resol_mean 10.3592
_diffrn_measured_fraction_theta_full 0.998
_diffrn_measured_fraction_theta_max 0.998
_diffrn_measurement_device_type 'Xcalibur, Atlas, Gemini ultra'
_diffrn_measurement_method '\w scans'
_diffrn_orient_matrix_UB_11 -0.0013081000
_diffrn_orient_matrix_UB_12 -0.0112968000
_diffrn_orient_matrix_UB_13 0.0537550000
_diffrn_orient_matrix_UB_21 -0.0503897000
_diffrn_orient_matrix_UB_22 -0.0351810000
_diffrn_orient_matrix_UB_23 -0.0075573000
_diffrn_orient_matrix_UB_31 0.0405052000
_diffrn_orient_matrix_UB_32 -0.0441255000
_diffrn_orient_matrix_UB_33 -0.0077211000
_diffrn_radiation_monochromator graphite
_diffrn_radiation_type MoK\a
_diffrn_radiation_wavelength 0.71073
_diffrn_reflns_av_R_equivalents 0.0414
_diffrn_reflns_av_unetI/netI 0.0281
_diffrn_reflns_limit_h_max 13
_diffrn_reflns_limit_h_min -11
_diffrn_reflns_limit_k_max 14
_diffrn_reflns_limit_k_min -14
_diffrn_reflns_limit_l_max 15
_diffrn_reflns_limit_l_min -12
_diffrn_reflns_number 10782
_diffrn_reflns_theta_full 25.34
_diffrn_reflns_theta_max 25.34
_diffrn_reflns_theta_min 2.94
_diffrn_source 'Enhance (Mo) X-ray Source'
_exptl_absorpt_coefficient_mu 0.201
_exptl_absorpt_correction_T_max 1.00000
_exptl_absorpt_correction_T_min 0.89751
_exptl_absorpt_correction_type multi-scan
_exptl_absorpt_process_details
;
CrysAlisPro, Agilent Technologies,
Version 1.171.35.11 (release 16-05-2011 CrysAlis171 .NET)
(compiled May 16 2011,17:55:39)
Empirical absorption correction using spherical harmonics,
 implemented in SCALE3 ABSPACK scaling algorithm.
;
_exptl_crystal_colour colourless
_exptl_crystal_colour_primary colourless
_exptl_crystal_density_diffrn 1.339
_exptl_crystal_density_method 'not measured'
_exptl_crystal_description block
_exptl_crystal_F_000 744
_exptl_crystal_size_max 0.48
_exptl_crystal_size_mid 0.46
_exptl_crystal_size_min 0.42
_refine_diff_density_max 0.163
_refine_diff_density_min -0.198
_refine_diff_density_rms 0.035
_refine_ls_abs_structure_details 'Flack H D (1983), Acta Cryst. A39, 876-881'
_refine_ls_abs_structure_Flack -0.13(10)
_refine_ls_extinction_method none
_refine_ls_goodness_of_fit_ref 1.056
_refine_ls_hydrogen_treatment constr
_refine_ls_matrix_type full
_refine_ls_number_parameters 228
_refine_ls_number_reflns 1836
_refine_ls_number_restraints 0
_refine_ls_restrained_S_all 1.056
_refine_ls_R_factor_all 0.0378
_refine_ls_R_factor_gt 0.0306
_refine_ls_shift/su_max 0.000
_refine_ls_shift/su_mean 0.000
_refine_ls_structure_factor_coef Fsqd
_refine_ls_weighting_details 'calc w=1/[\s^2^(Fo^2^)+(0.0314P)^2^+0.4518P] where P=(Fo^2^+2Fc^2^)/3'
_refine_ls_weighting_scheme calc
_refine_ls_wR_factor_gt 0.0700
_refine_ls_wR_factor_ref 0.0743
_reflns_number_gt 1642
_reflns_number_total 1836
_reflns_threshold_expression >2sigma(I)
_cod_data_source_file ol7b00438_si_003.cif
_cod_data_source_block 150527_lb509091_a
_cod_database_code 1546598
_chemical_oxdiff_formula 'c10 h10 n2 o8 S1'
_reflns_odcompleteness_completeness 99.71
_reflns_odcompleteness_iscentric 1
_reflns_odcompleteness_theta 26.32
_olex2_refinement_description
;
1. Fixed Uiso
 At 1.2 times of:
  All C(H) groups, All C(H,H) groups, All N(H) groups
 At 1.5 times of:
  All C(H,H,H) groups
2.a Secondary CH2 refined with riding coordinates:
 C9(H9A,H9B), C12(H12A,H12B)
2.b Aromatic/amide H refined with riding coordinates:
 N1(H1), C1(H1A), C2(H2), C3(H3), C4(H4), C10(H10), C15(H15), C16(H16),
 C18(H18), C19(H19)
2.c Idealised Me refined as rotating group:
 C13(H13A,H13B,H13C), C20(H20A,H20B,H20C)
;

loop_
_space_group_symop_id
_space_group_symop_operation_xyz
1 'x, y, z'
2 '-x+1/2, -y, z+1/2'
3 'x+1/2, -y+1/2, -z'
4 '-x, y+1/2, -z+1/2'

loop_
_atom_site_label
_atom_site_type_symbol
_atom_site_fract_x
_atom_site_fract_y
_atom_site_fract_z
_atom_site_U_iso_or_equiv
_atom_site_adp_type
_atom_site_occupancy
_atom_site_calc_flag
_atom_site_refinement_flags_posn
S1 S 0.17255(6) 0.28039(5) 0.04061(5) 0.03355(17) Uani 1 d .
O1 O 0.28220(18) 0.23452(15) 0.08142(15) 0.0435(5) Uani 1 d .
O2 O 0.10155(18) 0.21934(14) -0.03194(14) 0.0450(5) Uani 1 d .
N1 N 0.4006(2) 0.43839(16) 0.06845(17) 0.0367(5) Uani 1 d .
H1 H 0.4333 0.3756 0.0604 0.044 Uiso 1 calc R
N2 N 0.2143(2) 0.39295(16) -0.02083(16) 0.0321(5) Uani 1 d .
C1 C 0.4060(3) 0.7128(2) 0.1534(2) 0.0405(7) Uani 1 d .
H1A H 0.3533 0.7719 0.1510 0.049 Uiso 1 calc R
C2 C 0.5184(3) 0.7224(3) 0.1985(2) 0.0466(8) Uani 1 d .
H2 H 0.5413 0.7885 0.2272 0.056 Uiso 1 calc R
C3 C 0.5993(3) 0.6353(3) 0.2022(2) 0.0516(8) Uani 1 d .
H3 H 0.6754 0.6445 0.2327 0.062 Uiso 1 calc R
C4 C 0.5683(3) 0.5359(3) 0.1614(2) 0.0463(7) Uani 1 d .
H4 H 0.6219 0.4775 0.1643 0.056 Uiso 1 calc R
C5 C 0.4542(2) 0.5259(2) 0.11582(19) 0.0344(6) Uani 1 d .
C6 C 0.3711(3) 0.6122(2) 0.11060(19) 0.0322(6) Uani 1 d .
C7 C 0.2626(2) 0.57406(19) 0.06049(19) 0.0314(6) Uani 1 d .
C8 C 0.2859(2) 0.46784(19) 0.0361(2) 0.0294(5) Uani 1 d .
C9 C 0.1223(3) 0.4446(2) -0.0899(2) 0.0417(7) Uani 1 d .
H9A H 0.0891 0.3895 -0.1354 0.050 Uiso 1 calc R
H9B H 0.1632 0.4979 -0.1327 0.050 Uiso 1 calc R
C10 C 0.0192(3) 0.4989(2) -0.0345(2) 0.0426(7) Uani 1 d .
H10 H -0.0587 0.4706 -0.0435 0.051 Uiso 1 calc R
C11 C 0.0316(3) 0.5847(2) 0.0265(2) 0.0403(7) Uani 1 d .
C12 C 0.1511(3) 0.6416(2) 0.0413(3) 0.0504(8) Uani 1 d .
H12A H 0.1422 0.6912 0.0990 0.060 Uiso 1 calc R
H12B H 0.1662 0.6853 -0.0198 0.060 Uiso 1 calc R
C13 C -0.0750(3) 0.6325(3) 0.0831(3) 0.0628(9) Uani 1 d .
H13A H -0.0849 0.7070 0.0632 0.094 Uiso 1 calc GR
H13B H -0.0608 0.6284 0.1562 0.094 Uiso 1 calc GR
H13C H -0.1475 0.5928 0.0660 0.094 Uiso 1 calc GR
C14 C 0.0787(3) 0.3199(2) 0.14453(19) 0.0344(6) Uani 1 d .
C15 C 0.1315(3) 0.3728(2) 0.2281(2) 0.0438(7) Uani 1 d .
H15 H 0.2157 0.3788 0.2334 0.053 Uiso 1 calc R
C16 C 0.0566(3) 0.4164(3) 0.3033(2) 0.0500(8) Uani 1 d .
H16 H 0.0912 0.4524 0.3592 0.060 Uiso 1 calc R
C17 C -0.0695(3) 0.4075(2) 0.2969(2) 0.0414(7) Uani 1 d .
C18 C -0.1183(3) 0.3513(2) 0.2143(2) 0.0457(7) Uani 1 d .
H18 H -0.2023 0.3423 0.2102 0.055 Uiso 1 calc R
C19 C -0.0456(3) 0.3083(2) 0.1380(2) 0.0433(7) Uani 1 d .
H19 H -0.0803 0.2716 0.0825 0.052 Uiso 1 calc R
C20 C -0.1500(3) 0.4579(3) 0.3785(3) 0.0650(10) Uani 1 d .
H20A H -0.2337 0.4530 0.3572 0.098 Uiso 1 calc GR
H20B H -0.1282 0.5327 0.3874 0.098 Uiso 1 calc GR
H20C H -0.1394 0.4200 0.4427 0.098 Uiso 1 calc GR

loop_
_atom_site_aniso_label
_atom_site_aniso_U_11
_atom_site_aniso_U_22
_atom_site_aniso_U_33
_atom_site_aniso_U_23
_atom_site_aniso_U_13
_atom_site_aniso_U_12
S1 0.0332(4) 0.0308(3) 0.0366(3) -0.0035(3) 0.0005(3) -0.0029(3)
O1 0.0397(12) 0.0357(9) 0.0551(11) 0.0044(9) -0.0002(10) 0.0066(9)
O2 0.0474(12) 0.0399(9) 0.0476(10) -0.0139(10) 0.0021(10) -0.0123(10)
N1 0.0286(13) 0.0344(11) 0.0470(13) -0.0081(10) -0.0035(11) 0.0036(10)
N2 0.0317(12) 0.0323(10) 0.0323(11) 0.0001(10) -0.0016(10) -0.0032(9)
C1 0.0461(18) 0.0348(13) 0.0407(14) -0.0009(13) 0.0031(14) -0.0058(14)
C2 0.053(2) 0.0468(15) 0.0399(15) -0.0093(15) 0.0011(14) -0.0171(17)
C3 0.0362(19) 0.073(2) 0.0456(16) -0.0118(17) -0.0058(15) -0.0145(17)
C4 0.0355(17) 0.0539(17) 0.0496(16) -0.0081(15) -0.0064(14) 0.0026(15)
C5 0.0308(16) 0.0398(14) 0.0326(13) -0.0044(12) -0.0003(12) -0.0030(12)
C6 0.0349(16) 0.0326(13) 0.0291(12) 0.0007(11) 0.0038(12) -0.0015(12)
C7 0.0295(15) 0.0314(12) 0.0334(14) 0.0016(11) 0.0003(12) -0.0014(11)
C8 0.0266(13) 0.0321(12) 0.0294(12) 0.0006(12) 0.0007(11) -0.0018(10)
C9 0.0454(18) 0.0453(15) 0.0343(14) 0.0007(13) -0.0118(14) -0.0036(14)
C10 0.0317(15) 0.0485(15) 0.0475(15) 0.0086(16) -0.0127(14) 0.0007(13)
C11 0.0336(16) 0.0415(14) 0.0458(16) 0.0071(14) -0.0098(14) 0.0087(12)
C12 0.0439(19) 0.0386(14) 0.069(2) -0.0067(16) -0.0124(18) 0.0065(13)
C13 0.051(2) 0.069(2) 0.068(2) -0.0002(19) 0.0018(19) 0.0139(18)
C14 0.0335(16) 0.0383(13) 0.0315(13) 0.0011(12) -0.0013(12) -0.0037(12)
C15 0.0371(18) 0.0566(18) 0.0379(14) -0.0043(14) -0.0053(14) -0.0055(14)
C16 0.056(2) 0.0600(19) 0.0335(14) -0.0092(15) -0.0028(15) -0.0115(17)
C17 0.0447(19) 0.0433(15) 0.0361(14) -0.0003(13) 0.0025(14) 0.0000(14)
C18 0.0367(18) 0.0561(17) 0.0444(16) -0.0013(15) 0.0042(15) -0.0029(16)
C19 0.0385(18) 0.0536(17) 0.0378(15) -0.0075(14) -0.0008(13) -0.0119(14)
C20 0.069(3) 0.068(2) 0.0574(19) -0.0170(18) 0.0144(19) 0.002(2)

loop_
_atom_type_symbol
_atom_type_description
_atom_type_scat_dispersion_real
_atom_type_scat_dispersion_imag
_atom_type_scat_source
C C 0.0033 0.0016 'International Tables Vol C Tables 4.2.6.8 and 6.1.1.4'
H H 0.0000 0.0000 'International Tables Vol C Tables 4.2.6.8 and 6.1.1.4'
N N 0.0061 0.0033 'International Tables Vol C Tables 4.2.6.8 and 6.1.1.4'
O O 0.0106 0.0060 'International Tables Vol C Tables 4.2.6.8 and 6.1.1.4'
S S 0.1246 0.1234 'International Tables Vol C Tables 4.2.6.8 and 6.1.1.4'

loop_
_geom_angle_atom_site_label_1
_geom_angle_atom_site_label_2
_geom_angle_atom_site_label_3
_geom_angle
O1 S1 O2 119.42(11)
O1 S1 N2 105.94(12)
O1 S1 C14 108.60(12)
O2 S1 N2 105.94(11)
O2 S1 C14 109.12(12)
N2 S1 C14 107.15(12)
C5 N1 H1 125.6
C5 N1 C8 108.7(2)
C8 N1 H1 125.6
C8 N2 S1 116.56(16)
C8 N2 C9 114.1(2)
C9 N2 S1 117.14(18)
C2 C1 H1A 120.4
C2 C1 C6 119.2(3)
C6 C1 H1A 120.4
C1 C2 H2 119.3
C1 C2 C3 121.4(3)
C3 C2 H2 119.3
C2 C3 H3 119.5
C4 C3 C2 121.0(3)
C4 C3 H3 119.5
C3 C4 H4 121.2
C3 C4 C5 117.7(3)
C5 C4 H4 121.2
N1 C5 C4 130.2(3)
N1 C5 C6 107.2(2)
C4 C5 C6 122.6(3)
C1 C6 C7 133.7(3)
C5 C6 C1 118.1(3)
C5 C6 C7 108.2(2)
C6 C7 C12 124.7(2)
C8 C7 C6 105.3(2)
C8 C7 C12 130.1(3)
N1 C8 N2 119.5(2)
C7 C8 N1 110.6(2)
C7 C8 N2 129.7(2)
N2 C9 H9A 108.6
N2 C9 H9B 108.6
N2 C9 C10 114.6(2)
H9A C9 H9B 107.6
C10 C9 H9A 108.6
C10 C9 H9B 108.6
C9 C10 H10 117.8
C11 C10 C9 124.3(3)
C11 C10 H10 117.8
C10 C11 C12 122.6(3)
C10 C11 C13 121.6(3)
C12 C11 C13 115.8(3)
C7 C12 H12A 107.7
C7 C12 H12B 107.7
C11 C12 C7 118.3(2)
C11 C12 H12A 107.7
C11 C12 H12B 107.7
H12A C12 H12B 107.1
C11 C13 H13A 109.5
C11 C13 H13B 109.5
C11 C13 H13C 109.5
H13A C13 H13B 109.5
H13A C13 H13C 109.5
H13B C13 H13C 109.5
C15 C14 S1 118.7(2)
C19 C14 S1 120.3(2)
C19 C14 C15 120.7(3)
C14 C15 H15 120.6
C16 C15 C14 118.9(3)
C16 C15 H15 120.6
C15 C16 H16 119.4
C15 C16 C17 121.3(3)
C17 C16 H16 119.4
C16 C17 C20 120.6(3)
C18 C17 C16 118.1(3)
C18 C17 C20 121.3(3)
C17 C18 H18 119.2
C19 C18 C17 121.6(3)
C19 C18 H18 119.2
C14 C19 C18 119.4(3)
C14 C19 H19 120.3
C18 C19 H19 120.3
C17 C20 H20A 109.5
C17 C20 H20B 109.5
C17 C20 H20C 109.5
H20A C20 H20B 109.5
H20A C20 H20C 109.5
H20B C20 H20C 109.5

loop_
_geom_bond_atom_site_label_1
_geom_bond_atom_site_label_2
_geom_bond_distance
S1 O1 1.430(2)
S1 O2 1.4330(18)
S1 N2 1.663(2)
S1 C14 1.762(3)
N1 H1 0.8600
N1 C5 1.373(3)
N1 C8 1.375(3)
N2 C8 1.418(3)
N2 C9 1.490(3)
C1 H1A 0.9300
C1 C2 1.369(4)
C1 C6 1.411(4)
C2 H2 0.9300
C2 C3 1.394(5)
C3 H3 0.9300
C3 C4 1.377(4)
C4 H4 0.9300
C4 C5 1.389(4)
C5 C6 1.403(4)
C6 C7 1.434(4)
C7 C8 1.371(3)
C7 C12 1.500(4)
C9 H9A 0.9700
C9 H9B 0.9700
C9 C10 1.497(4)
C10 H10 0.9300
C10 C11 1.327(4)
C11 C12 1.499(4)
C11 C13 1.500(4)
C12 H12A 0.9700
C12 H12B 0.9700
C13 H13A 0.9600
C13 H13B 0.9600
C13 H13C 0.9600
C14 C15 1.389(4)
C14 C19 1.374(4)
C15 H15 0.9300
C15 C16 1.381(4)
C16 H16 0.9300
C16 C17 1.389(4)
C17 C18 1.382(4)
C17 C20 1.510(4)
C18 H18 0.9300
C18 C19 1.375(4)
C19 H19 0.9300
C20 H20A 0.9600
C20 H20B 0.9600
C20 H20C 0.9600

loop_
_geom_torsion_atom_site_label_1
_geom_torsion_atom_site_label_2
_geom_torsion_atom_site_label_3
_geom_torsion_atom_site_label_4
_geom_torsion
S1 N2 C8 N1 64.6(3)
S1 N2 C8 C7 -120.6(3)
S1 N2 C9 C10 71.7(3)
S1 C14 C15 C16 171.7(2)
S1 C14 C19 C18 -172.3(2)
O1 S1 N2 C8 -52.6(2)
O1 S1 N2 C9 167.15(18)
O1 S1 C14 C15 43.2(3)
O1 S1 C14 C19 -143.2(2)
O2 S1 N2 C8 179.64(17)
O2 S1 N2 C9 39.4(2)
O2 S1 C14 C15 174.9(2)
O2 S1 C14 C19 -11.5(3)
N1 C5 C6 C1 -179.2(2)
N1 C5 C6 C7 1.5(3)
N2 S1 C14 C15 -70.8(2)
N2 S1 C14 C19 102.8(2)
N2 C9 C10 C11 64.8(4)
C1 C2 C3 C4 -0.7(5)
C1 C6 C7 C8 179.7(3)
C1 C6 C7 C12 0.0(5)
C2 C1 C6 C5 -0.3(4)
C2 C1 C6 C7 178.8(3)
C2 C3 C4 C5 0.5(5)
C3 C4 C5 N1 179.0(3)
C3 C4 C5 C6 -0.3(4)
C4 C5 C6 C1 0.2(4)
C4 C5 C6 C7 -179.1(2)
C5 N1 C8 N2 176.3(2)
C5 N1 C8 C7 0.5(3)
C5 C6 C7 C8 -1.1(3)
C5 C6 C7 C12 179.1(3)
C6 C1 C2 C3 0.5(4)
C6 C7 C8 N1 0.4(3)
C6 C7 C8 N2 -174.8(2)
C6 C7 C12 C11 -157.1(3)
C8 N1 C5 C4 179.4(3)
C8 N1 C5 C6 -1.2(3)
C8 N2 C9 C10 -69.5(3)
C8 C7 C12 C11 23.3(5)
C9 N2 C8 N1 -153.9(2)
C9 N2 C8 C7 20.9(4)
C9 C10 C11 C12 4.1(4)
C9 C10 C11 C13 -177.5(3)
C10 C11 C12 C7 -46.0(4)
C12 C7 C8 N1 -179.9(3)
C12 C7 C8 N2 4.9(5)
C13 C11 C12 C7 135.6(3)
C14 S1 N2 C8 63.2(2)
C14 S1 N2 C9 -77.0(2)
C14 C15 C16 C17 0.5(5)
C15 C14 C19 C18 1.2(4)
C15 C16 C17 C18 1.6(5)
C15 C16 C17 C20 -178.6(3)
C16 C17 C18 C19 -2.3(5)
C17 C18 C19 C14 1.0(4)
C19 C14 C15 C16 -1.9(4)
C20 C17 C18 C19 177.8(3)
